data_7207138
loop_
_publ_author_name
'Fernando, Isurika R.'
'Jianrattanasawat, Sarut'
'Daskalakis, Nikos'
'Demadis, Konstantinos D.'
'Mezei, Gellert'

_publ_section_title
;
 Mapping the supramolecular chemistry of pyrazole-4-sulfonate: layered
 inorganic--organic networks with Zn2+, Cd2+, Ag+, Na+ and NH4+, and their
 use in copper anticorrosion protective films
;
_journal_issue 3
_journal_name_full CrystEngComm
_journal_page_first 908
_journal_paper_doi 10.1039/c1ce06027a
_journal_volume 14
_journal_year 2012
_chemical_formula_sum 'C3 H5 N2 Na O4 S'
_chemical_formula_weight 188.14
_chemical_name_systematic
;
?
;
_space_group_IT_number 14
_symmetry_cell_setting monoclinic
_symmetry_space_group_name_Hall '-P 2ybc'
_symmetry_space_group_name_H-M 'P 1 21/c 1'
_atom_sites_solution_hydrogens geom
_atom_sites_solution_primary direct
_atom_sites_solution_secondary difmap
_audit_creation_method SHELXL-97
_cell_angle_alpha 90.00
_cell_angle_beta 115.701(2)
_cell_angle_gamma 90.00
_cell_formula_units_Z 4
_cell_length_a 10.3639(15)
_cell_length_b 7.1327(10)
_cell_length_c 10.1111(15)
_cell_measurement_temperature 298(2)
_cell_volume 673.49(17)
_computing_cell_refinement 'Bruker SMART'
_computing_data_collection 'Bruker SMART'
_computing_data_reduction 'Bruker SHELXTL'
_computing_molecular_graphics 'Bruker SHELXTL'
_computing_publication_material 'Bruker SHELXTL'
_computing_structure_refinement 'SHELXL-97 (Sheldrick, 1997)'
_computing_structure_solution 'SHELXS-97 (Sheldrick, 1990)'
_diffrn_ambient_temperature 298(2)
_diffrn_measured_fraction_theta_full 1.000
_diffrn_measured_fraction_theta_max 1.000
_diffrn_measurement_device_type 'CCD area detector'
_diffrn_measurement_method 'phi and omega scans'
_diffrn_radiation_monochromator graphite
_diffrn_radiation_source 'fine-focus sealed tube'
_diffrn_radiation_type MoK\a
_diffrn_radiation_wavelength 0.71073
_diffrn_reflns_av_R_equivalents 0.0246
_diffrn_reflns_av_sigmaI/netI 0.0174
_diffrn_reflns_limit_h_max 11
_diffrn_reflns_limit_h_min -11
_diffrn_reflns_limit_k_max 6
_diffrn_reflns_limit_k_min -7
_diffrn_reflns_limit_l_max 11
_diffrn_reflns_limit_l_min -9
_diffrn_reflns_number 3045
_diffrn_reflns_theta_full 23.25
_diffrn_reflns_theta_max 23.25
_diffrn_reflns_theta_min 2.18
_exptl_absorpt_coefficient_mu 0.508
_exptl_absorpt_correction_type none
_exptl_crystal_colour colorless
_exptl_crystal_density_diffrn 1.855
_exptl_crystal_density_method 'not measured'
_exptl_crystal_description prism
_exptl_crystal_F_000 384
_exptl_crystal_size_max 0.21
_exptl_crystal_size_mid 0.16
_exptl_crystal_size_min 0.10
_refine_diff_density_max 0.251
_refine_diff_density_min -0.285
_refine_diff_density_rms 0.051
_refine_ls_extinction_coef 0.186(9)
_refine_ls_extinction_expression Fc^*^=kFc[1+0.001xFc^2^\l^3^/sin(2\q)]^-1/4^
_refine_ls_extinction_method SHELXL
_refine_ls_goodness_of_fit_ref 1.113
_refine_ls_hydrogen_treatment mixed
_refine_ls_matrix_type full
_refine_ls_number_parameters 107
_refine_ls_number_reflns 965
_refine_ls_number_restraints 2
_refine_ls_restrained_S_all 1.113
_refine_ls_R_factor_all 0.0283
_refine_ls_R_factor_gt 0.0258
_refine_ls_shift/su_max 0.000
_refine_ls_shift/su_mean 0.000
_refine_ls_structure_factor_coef Fsqd
_refine_ls_weighting_details 'calc w=1/[\s^2^(Fo^2^)+(0.0446P)^2^+0.3004P] where P=(Fo^2^+2Fc^2^)/3'
_refine_ls_weighting_scheme calc
_refine_ls_wR_factor_gt 0.0749
_refine_ls_wR_factor_ref 0.0766
_reflns_number_gt 880
_reflns_number_total 965
_reflns_threshold_expression >2sigma(I)
_cod_data_source_file c1ce06027a.txt
_cod_data_source_block sodiumpyrazolesulfonate
_cod_depositor_comments
;
The following automatic conversions were performed:

'_symmetry_cell_setting' value 'Monoclinic' changed to 'monoclinic'
according to /home/saulius/struct/CIF-dictionaries/cif_core.dic
dictionary named 'cif_core.dic' version 2.4.1 from 2010-06-29.

Automatic conversion script
Id: cif_fix_values 1715 2011-07-08 13:25:40Z adriana 
;
_cod_original_sg_symbol_H-M P2(1)/c
_cod_database_code 7207138

loop_
_symmetry_equiv_pos_as_xyz
'x, y, z'
'-x, y+1/2, -z+1/2'
'-x, -y, -z'
'x, -y-1/2, z-1/2'

loop_
_atom_site_label
_atom_site_type_symbol
_atom_site_fract_x
_atom_site_fract_y
_atom_site_fract_z
_atom_site_U_iso_or_equiv
_atom_site_adp_type
_atom_site_occupancy
_atom_site_symmetry_multiplicity
_atom_site_calc_flag
_atom_site_refinement_flags
Na1 Na 0.50241(8) 0.48693(11) 0.26234(8) 0.0280(3) Uani 1 1 d .
S1 S 0.32178(5) 0.23185(7) 0.41989(5) 0.0206(3) Uani 1 1 d .
O1 O 0.31972(14) 0.4010(2) 0.33812(16) 0.0306(4) Uani 1 1 d .
O2 O 0.41644(15) 0.25156(18) 0.57524(15) 0.0275(4) Uani 1 1 d .
O3 O 0.34716(15) 0.0639(2) 0.35392(15) 0.0314(4) Uani 1 1 d .
O4 O 0.34381(18) 0.7341(2) 0.08545(19) 0.0360(5) Uani 1 1 d D
H4A H 0.255(2) 0.743(3) 0.060(3) 0.043 Uiso 1 1 d D
H4B H 0.352(3) 0.709(4) 0.012(2) 0.043 Uiso 1 1 d D
N1 N -0.0508(2) 0.2377(2) 0.4406(2) 0.0299(5) Uani 1 1 d .
N2 N -0.07122(17) 0.1145(3) 0.33249(19) 0.0309(5) Uani 1 1 d .
H2 H -0.1510 0.0576 0.2832 0.037 Uiso 1 1 calc R
C1 C 0.0448(2) 0.0902(3) 0.3099(2) 0.0296(6) Uani 1 1 d .
H1 H 0.0532 0.0114 0.2408 0.036 Uiso 1 1 calc R
C2 C 0.1494(2) 0.2030(3) 0.4076(2) 0.0215(5) Uani 1 1 d .
C3 C 0.0853(2) 0.2914(3) 0.4874(2) 0.0260(5) Uani 1 1 d .
H3 H 0.1313 0.3765 0.5631 0.031 Uiso 1 1 calc R

loop_
_atom_site_aniso_label
_atom_site_aniso_U_11
_atom_site_aniso_U_22
_atom_site_aniso_U_33
_atom_site_aniso_U_23
_atom_site_aniso_U_13
_atom_site_aniso_U_12
Na1 0.0276(5) 0.0266(5) 0.0331(5) -0.0019(3) 0.0164(4) -0.0035(3)
S1 0.0171(4) 0.0230(4) 0.0230(4) 0.00105(18) 0.0098(3) 0.00127(18)
O1 0.0222(7) 0.0342(9) 0.0373(8) 0.0123(7) 0.0146(7) 0.0023(6)
O2 0.0231(9) 0.0300(9) 0.0256(8) -0.0003(6) 0.0071(7) -0.0008(6)
O3 0.0287(8) 0.0342(9) 0.0359(9) -0.0064(7) 0.0184(7) 0.0028(7)
O4 0.0272(9) 0.0461(11) 0.0362(9) -0.0026(7) 0.0152(8) -0.0018(7)
N1 0.0247(10) 0.0338(11) 0.0352(11) 0.0030(8) 0.0168(9) 0.0017(7)
N2 0.0213(9) 0.0346(11) 0.0344(10) -0.0026(8) 0.0100(8) -0.0079(8)
C1 0.0296(12) 0.0316(13) 0.0317(12) -0.0077(9) 0.0171(10) -0.0073(9)
C2 0.0204(11) 0.0221(10) 0.0239(10) 0.0023(8) 0.0113(9) 0.0006(8)
C3 0.0245(11) 0.0287(12) 0.0270(11) -0.0016(9) 0.0134(9) 0.0000(9)

loop_
_atom_type_symbol
_atom_type_description
_atom_type_scat_dispersion_real
_atom_type_scat_dispersion_imag
_atom_type_scat_source
C C 0.0033 0.0016 'International Tables Vol C Tables 4.2.6.8 and 6.1.1.4'
H H 0.0000 0.0000 'International Tables Vol C Tables 4.2.6.8 and 6.1.1.4'
N N 0.0061 0.0033 'International Tables Vol C Tables 4.2.6.8 and 6.1.1.4'
O O 0.0106 0.0060 'International Tables Vol C Tables 4.2.6.8 and 6.1.1.4'
Na Na 0.0362 0.0249 'International Tables Vol C Tables 4.2.6.8 and 6.1.1.4'
S S 0.1246 0.1234 'International Tables Vol C Tables 4.2.6.8 and 6.1.1.4'

loop_
_geom_angle_atom_site_label_1
_geom_angle_atom_site_label_2
_geom_angle_atom_site_label_3
_geom_angle
_geom_angle_site_symmetry_1
_geom_angle_site_symmetry_3
O2 Na1 O3 92.79(6) 3_666 2_655
O2 Na1 O2 173.22(5) 3_666 4_565
O3 Na1 O2 82.75(6) 2_655 4_565
O2 Na1 O1 94.08(6) 3_666 .
O3 Na1 O1 170.31(6) 2_655 .
O2 Na1 O1 89.78(6) 4_565 .
O2 Na1 O4 101.74(6) 3_666 2_645
O3 Na1 O4 95.30(6) 2_655 2_645
O2 Na1 O4 83.81(6) 4_565 2_645
O1 Na1 O4 89.99(6) . 2_645
O2 Na1 O4 82.49(5) 3_666 .
O3 Na1 O4 81.67(6) 2_655 .
O2 Na1 O4 91.78(6) 4_565 .
O1 Na1 O4 92.45(6) . .
O4 Na1 O4 174.96(5) 2_645 .
O2 Na1 Na1 144.96(5) 3_666 2_645
O3 Na1 Na1 100.79(5) 2_655 2_645
O2 Na1 Na1 41.53(4) 4_565 2_645
O1 Na1 Na1 77.25(4) . 2_645
O4 Na1 Na1 45.31(4) 2_645 2_645
O4 Na1 Na1 131.14(5) . 2_645
O2 Na1 Na1 42.06(4) 3_666 2_655
O3 Na1 Na1 74.25(4) 2_655 2_655
O2 Na1 Na1 131.34(5) 4_565 2_655
O1 Na1 Na1 106.68(5) . 2_655
O4 Na1 Na1 139.64(6) 2_645 2_655
O4 Na1 Na1 43.40(4) . 2_655
Na1 Na1 Na1 172.54(5) 2_645 2_655
O3 S1 O2 113.89(8) . .
O3 S1 O1 112.59(9) . .
O2 S1 O1 111.71(8) . .
O3 S1 C2 104.69(9) . .
O2 S1 C2 106.15(9) . .
O1 S1 C2 107.10(8) . .
S1 O1 Na1 124.80(8) . .
S1 O2 Na1 133.72(8) . 3_666
S1 O2 Na1 128.81(8) . 4_566
Na1 O2 Na1 96.41(5) 3_666 4_566
S1 O3 Na1 134.74(9) . 2_645
Na1 O4 Na1 91.29(6) 2_655 .
C3 N1 N2 104.22(17) . .
C1 N2 N1 112.91(16) . .
N2 C1 C2 107.00(18) . .
C1 C2 C3 104.80(18) . .
C1 C2 S1 125.91(16) . .
C3 C2 S1 129.24(16) . .
N1 C3 C2 111.07(19) . .

loop_
_geom_bond_atom_site_label_1
_geom_bond_atom_site_label_2
_geom_bond_distance
_geom_bond_site_symmetry_2
Na1 O2 2.3844(15) 3_666
Na1 O3 2.3881(15) 2_655
Na1 O2 2.4093(15) 4_565
Na1 O1 2.4096(15) .
Na1 O4 2.4562(18) 2_645
Na1 O4 2.5415(19) .
Na1 Na1 3.5739(5) 2_645
Na1 Na1 3.5739(5) 2_655
S1 O3 1.4497(15) .
S1 O2 1.4536(15) .
S1 O1 1.4575(15) .
S1 C2 1.748(2) .
O2 Na1 2.3844(15) 3_666
O2 Na1 2.4093(15) 4_566
O3 Na1 2.3882(15) 2_645
O4 Na1 2.4563(18) 2_655
N1 C3 1.334(3) .
N1 N2 1.346(2) .
N2 C1 1.329(3) .
C1 C2 1.367(3) .
C2 C3 1.399(3) .

loop_
_geom_hbond_atom_site_label_D
_geom_hbond_atom_site_label_H
_geom_hbond_atom_site_label_A
_geom_hbond_distance_DH
_geom_hbond_distance_HA
_geom_hbond_distance_DA
_geom_hbond_angle_DHA
_geom_hbond_site_symmetry_A
O4 H4A N1 0.843(18) 2.12(2) 2.933(3) 163(3) 2
O4 H4B O3 0.799(17) 2.51(2) 3.173(2) 142(3) 4_565
N2 H2 O1 0.86 1.99 2.842(2) 172.2 2_545
